data_4085687
loop_
_publ_author_name
'B\"oge, Matthias'
'Fowelin, Christian'
'Bednarski, Patrick'
'Heck, J\"urgen'

_publ_section_title
;
 Diaminohexopyranosides as Ligands in Half-Sandwich Ruthenium(II),
 Rhodium(III), and Iridium(III) Complexes
;
_journal_issue 8
_journal_name_full Organometallics
_journal_page_first 1507
_journal_paper_doi 10.1021/om5013117
_journal_volume 34
_journal_year 2015
_chemical_formula_moiety 'C14 H16 N6 O4'
_chemical_formula_sum 'C14 H16 N6 O4'
_chemical_formula_weight 332.33
_chemical_name_common
;
methyl 4,6-O-benzylidene-2,3-diazido-2,3-dideoxy-alpha-D-talopyranoside
;
_chemical_name_systematic
;
(2S,3S,4R,5S,6R,9S)-3,4-diazido-6-hydroxymethyl-2-methoxy-1-oxa-
cyclohexane-5-ol benzaldehyde 5,7-acetal
;
_space_group_IT_number 19
_symmetry_cell_setting orthorhombic
_symmetry_space_group_name_Hall 'P 2ac 2ab'
_symmetry_space_group_name_H-M 'P 21 21 21'
_atom_sites_solution_hydrogens geom
_atom_sites_solution_primary direct
_atom_sites_solution_secondary difmap
_audit_creation_method SHELXL-97
_cell_angle_alpha 90.00
_cell_angle_beta 90.00
_cell_angle_gamma 90.00
_cell_formula_units_Z 4
_cell_length_a 8.5224(9)
_cell_length_b 9.6975(10)
_cell_length_c 19.462(2)
_cell_measurement_reflns_used 3467
_cell_measurement_temperature 153(2)
_cell_measurement_theta_max 27.5
_cell_measurement_theta_min 2.6
_cell_volume 1608.5(3)
_computing_cell_refinement 'SAINT (Bruker AXS, 1998)'
_computing_data_collection 'SMART (Bruker AXS, 1998)'
_computing_data_reduction 'SAINT (Bruker AXS, 1998)'
_computing_molecular_graphics 'SHELXTL (Bruker AXS, 1998)'
_computing_publication_material 'SHELXTL (Bruker AXS, 1998)'
_computing_structure_refinement 'SHELXL-97 (Sheldrick, 1997)'
_computing_structure_solution 'SHELXS-97 (Sheldrick, 1990)'
_diffrn_ambient_temperature 153(2)
_diffrn_measured_fraction_theta_full 0.998
_diffrn_measured_fraction_theta_max 0.998
_diffrn_measurement_device_type 'Bruker AXS, 1998'
_diffrn_measurement_method omega-scan
_diffrn_radiation_monochromator graphite
_diffrn_radiation_source 'fine-focus sealed tube'
_diffrn_radiation_type MoK\a
_diffrn_radiation_wavelength 0.71073
_diffrn_reflns_av_R_equivalents 0.0602
_diffrn_reflns_av_sigmaI/netI 0.0375
_diffrn_reflns_limit_h_max 11
_diffrn_reflns_limit_h_min -11
_diffrn_reflns_limit_k_max 12
_diffrn_reflns_limit_k_min -12
_diffrn_reflns_limit_l_max 25
_diffrn_reflns_limit_l_min -24
_diffrn_reflns_number 19216
_diffrn_reflns_theta_full 27.49
_diffrn_reflns_theta_max 27.49
_diffrn_reflns_theta_min 2.61
_diffrn_standards_decay_% none
_diffrn_standards_interval_count none
_diffrn_standards_interval_time none
_diffrn_standards_number none
_exptl_absorpt_coefficient_mu 0.104
_exptl_absorpt_correction_T_max 0.9928
_exptl_absorpt_correction_T_min 0.9498
_exptl_absorpt_correction_type multi-scan
_exptl_absorpt_process_details 'SADABS (Bruker AXS, 1998)'
_exptl_crystal_colour colourless
_exptl_crystal_density_diffrn 1.372
_exptl_crystal_density_meas ?
_exptl_crystal_density_method 'not measured'
_exptl_crystal_description needle
_exptl_crystal_F_000 696
_exptl_crystal_size_max 0.50
_exptl_crystal_size_mid 0.19
_exptl_crystal_size_min 0.07
_refine_diff_density_max 0.169
_refine_diff_density_min -0.156
_refine_diff_density_rms 0.036
_refine_ls_abs_structure_details 'Flack H D (1983), Acta Cryst. A39, 876-881'
_refine_ls_extinction_coef none
_refine_ls_extinction_method none
_refine_ls_goodness_of_fit_ref 0.970
_refine_ls_hydrogen_treatment riding
_refine_ls_matrix_type full
_refine_ls_number_parameters 218
_refine_ls_number_reflns 2123
_refine_ls_number_restraints 0
_refine_ls_restrained_S_all 0.970
_refine_ls_R_factor_all 0.0531
_refine_ls_R_factor_gt 0.0396
_refine_ls_shift/su_max 0.001
_refine_ls_shift/su_mean 0.000
_refine_ls_structure_factor_coef Fsqd
_refine_ls_weighting_details 'calc w=1/[\s^2^(Fo^2^)+(0.0412P)^2^+0.0000P] where P=(Fo^2^+2Fc^2^)/3'
_refine_ls_weighting_scheme calc
_refine_ls_wR_factor_gt 0.0771
_refine_ls_wR_factor_ref 0.0811
_reflns_number_gt 1717
_reflns_number_total 2123
_reflns_threshold_expression >2sigma(I)
_cod_data_source_file om5013117_si_001.cif
_cod_data_source_block 31
_cod_depositor_comments
;
The following automatic conversions were performed:

'_exptl_crystal_density_meas' value 'not measured' was changed to '?'
- the value is perceived as not measured.

Automatic conversion script
Id: cif_fix_values 3271 2015-04-21 07:52:19Z andrius 

 Adding full bibliography for 4085684--4085692.cif.
;
_cod_original_sg_symbol_H-M P2(1)2(1)2(1)
_cod_database_code 4085687

loop_
_symmetry_equiv_pos_as_xyz
'x, y, z'
'-x+1/2, -y, z+1/2'
'-x, y+1/2, -z+1/2'
'x+1/2, -y+1/2, -z'

loop_
_atom_site_label
_atom_site_type_symbol
_atom_site_fract_x
_atom_site_fract_y
_atom_site_fract_z
_atom_site_U_iso_or_equiv
_atom_site_adp_type
_atom_site_occupancy
_atom_site_symmetry_multiplicity
_atom_site_calc_flag
_atom_site_refinement_flags
O1 O 0.29596(19) 0.41940(16) 0.82330(8) 0.0438(4) Uani 1 1 d .
O4 O 0.34759(16) 0.81828(15) 0.94133(7) 0.0319(4) Uani 1 1 d .
O5 O 0.21654(17) 0.52620(15) 0.92637(7) 0.0352(4) Uani 1 1 d .
O6 O 0.30385(18) 0.70848(15) 1.04539(7) 0.0350(4) Uani 1 1 d .
N2 N 0.1008(2) 0.7459(2) 0.84329(9) 0.0373(5) Uani 1 1 d .
N3 N 0.4229(2) 0.8304(2) 0.79926(9) 0.0435(5) Uani 1 1 d .
N4 N 0.0883(3) 0.8593(2) 0.81545(10) 0.0467(5) Uani 1 1 d .
N5 N 0.0598(3) 0.9669(3) 0.79562(14) 0.0832(9) Uani 1 1 d .
N6 N 0.5336(3) 0.8982(2) 0.82059(9) 0.0438(5) Uani 1 1 d .
N7 N 0.6330(3) 0.9704(2) 0.83525(11) 0.0725(8) Uani 1 1 d .
C1 C 0.1945(3) 0.5149(2) 0.85440(10) 0.0366(5) Uani 1 1 d .
H1 H 0.0837 0.4862 0.8453 0.044 Uiso 1 1 calc R
C2 C 0.2251(3) 0.6521(2) 0.81807(11) 0.0337(5) Uani 1 1 d .
H2 H 0.2142 0.6396 0.7673 0.040 Uiso 1 1 calc R
C3 C 0.3928(2) 0.6975(2) 0.83510(10) 0.0324(5) Uani 1 1 d .
H3 H 0.4652 0.6275 0.8147 0.039 Uiso 1 1 calc R
C4 C 0.4253(2) 0.7014(2) 0.91186(9) 0.0293(5) Uani 1 1 d .
H4 H 0.5408 0.7126 0.9188 0.035 Uiso 1 1 calc R
C5 C 0.3742(3) 0.5661(2) 0.94569(10) 0.0316(5) Uani 1 1 d .
H5 H 0.4488 0.4913 0.9322 0.038 Uiso 1 1 calc R
C6 C 0.3771(3) 0.5829(2) 1.02371(11) 0.0370(5) Uani 1 1 d .
H6A H 0.3222 0.5039 1.0451 0.044 Uiso 1 1 calc R
H6B H 0.4873 0.5819 1.0398 0.044 Uiso 1 1 calc R
C7 C 0.3764(3) 0.8225(2) 1.01309(10) 0.0330(5) Uani 1 1 d .
H7 H 0.4921 0.8189 1.0215 0.040 Uiso 1 1 calc R
C8 C 0.2517(4) 0.2796(3) 0.83433(15) 0.0762(10) Uani 1 1 d .
H8A H 0.2576 0.2585 0.8835 0.114 Uiso 1 1 calc R
H8B H 0.3230 0.2188 0.8090 0.114 Uiso 1 1 calc R
H8C H 0.1441 0.2654 0.8181 0.114 Uiso 1 1 calc R
C10 C 0.3116(3) 0.9546(2) 1.04213(11) 0.0376(5) Uani 1 1 d .
C11 C 0.2850(4) 1.0680(3) 1.00100(13) 0.0574(7) Uani 1 1 d .
H11 H 0.3056 1.0624 0.9531 0.069 Uiso 1 1 calc R
C12 C 0.2286(4) 1.1902(3) 1.02855(16) 0.0759(10) Uani 1 1 d .
H12 H 0.2105 1.2672 0.9995 0.091 Uiso 1 1 calc R
C13 C 0.1987(4) 1.2003(3) 1.09791(15) 0.0678(8) Uani 1 1 d .
H13 H 0.1593 1.2839 1.1167 0.081 Uiso 1 1 calc R
C14 C 0.2261(3) 1.0888(3) 1.13988(13) 0.0522(7) Uani 1 1 d .
H14 H 0.2069 1.0960 1.1878 0.063 Uiso 1 1 calc R
C15 C 0.2819(2) 0.9651(3) 1.11250(11) 0.0416(6) Uani 1 1 d .
H15 H 0.2996 0.8882 1.1417 0.050 Uiso 1 1 calc R

loop_
_atom_site_aniso_label
_atom_site_aniso_U_11
_atom_site_aniso_U_22
_atom_site_aniso_U_33
_atom_site_aniso_U_23
_atom_site_aniso_U_13
_atom_site_aniso_U_12
O1 0.0497(9) 0.0408(9) 0.0408(9) -0.0126(7) 0.0046(8) 0.0041(8)
O4 0.0336(8) 0.0388(8) 0.0233(7) -0.0038(6) 0.0010(6) 0.0006(7)
O5 0.0359(9) 0.0397(9) 0.0299(8) -0.0031(7) 0.0044(7) -0.0035(7)
O6 0.0394(9) 0.0410(9) 0.0248(7) -0.0025(6) 0.0062(7) -0.0033(8)
N2 0.0344(11) 0.0433(12) 0.0342(10) -0.0011(9) 0.0025(8) 0.0047(9)
N3 0.0406(11) 0.0604(13) 0.0294(10) 0.0101(10) -0.0032(9) -0.0106(11)
N4 0.0453(13) 0.0543(14) 0.0404(12) -0.0018(11) 0.0078(10) 0.0072(10)
N5 0.090(2) 0.0671(17) 0.093(2) 0.0259(16) 0.0290(16) 0.0282(16)
N6 0.0604(15) 0.0471(12) 0.0238(10) 0.0071(9) -0.0012(10) -0.0060(12)
N7 0.106(2) 0.0655(16) 0.0463(14) 0.0101(12) -0.0149(14) -0.0391(16)
C1 0.0345(12) 0.0443(13) 0.0310(12) -0.0100(10) -0.0019(10) -0.0017(11)
C2 0.0322(12) 0.0437(12) 0.0250(10) -0.0066(9) -0.0007(9) 0.0025(10)
C3 0.0305(11) 0.0423(12) 0.0244(10) -0.0013(9) 0.0032(9) 0.0013(10)
C4 0.0254(10) 0.0387(12) 0.0237(10) -0.0026(9) 0.0006(8) 0.0026(10)
C5 0.0290(11) 0.0367(12) 0.0291(11) -0.0021(9) 0.0015(9) 0.0024(10)
C6 0.0424(13) 0.0410(13) 0.0278(11) 0.0002(10) 0.0010(10) -0.0007(11)
C7 0.0310(12) 0.0450(13) 0.0229(10) -0.0019(9) 0.0014(9) -0.0048(11)
C8 0.113(3) 0.0419(16) 0.074(2) -0.0082(14) 0.0271(19) 0.0055(17)
C10 0.0343(12) 0.0449(14) 0.0337(12) -0.0102(11) 0.0026(10) -0.0106(11)
C11 0.089(2) 0.0385(14) 0.0451(15) -0.0077(12) 0.0176(15) -0.0099(15)
C12 0.123(3) 0.0378(14) 0.0671(19) -0.0124(14) 0.0240(19) -0.0048(18)
C13 0.083(2) 0.0476(17) 0.073(2) -0.0273(15) 0.0142(17) -0.0077(18)
C14 0.0427(15) 0.0713(18) 0.0425(14) -0.0277(14) 0.0057(11) -0.0109(15)
C15 0.0309(12) 0.0608(16) 0.0329(12) -0.0127(12) -0.0020(10) -0.0078(12)

loop_
_atom_type_symbol
_atom_type_description
_atom_type_scat_dispersion_real
_atom_type_scat_dispersion_imag
_atom_type_scat_source
C C 0.0033 0.0000 'International Tables Vol C Tables 4.2.6.8 and 6.1.1.4'
H H 0.0000 0.0000 'International Tables Vol C Tables 4.2.6.8 and 6.1.1.4'
N N 0.0061 0.0000 'International Tables Vol C Tables 4.2.6.8 and 6.1.1.4'
O O 0.0106 0.0000 'International Tables Vol C Tables 4.2.6.8 and 6.1.1.4'

loop_
_geom_angle_atom_site_label_1
_geom_angle_atom_site_label_2
_geom_angle_atom_site_label_3
_geom_angle
C1 O1 C8 113.58(19)
C7 O4 C4 109.70(15)
C1 O5 C5 113.58(16)
C7 O6 C6 110.08(15)
N4 N2 C2 117.74(19)
N6 N3 C3 116.11(18)
N5 N4 N2 170.6(3)
N7 N6 N3 173.1(2)
O1 C1 O5 113.29(18)
O1 C1 C2 105.64(16)
O5 C1 C2 111.55(17)
O1 C1 H1 108.7
O5 C1 H1 108.7
C2 C1 H1 108.7
N2 C2 C1 105.05(17)
N2 C2 C3 114.77(17)
C1 C2 C3 108.02(18)
N2 C2 H2 109.6
C1 C2 H2 109.6
C3 C2 H2 109.6
N3 C3 C4 114.10(17)
N3 C3 C2 108.00(17)
C4 C3 C2 112.93(17)
N3 C3 H3 107.1
C4 C3 H3 107.1
C2 C3 H3 107.1
O4 C4 C3 109.18(16)
O4 C4 C5 111.99(15)
C3 C4 C5 110.49(17)
O4 C4 H4 108.4
C3 C4 H4 108.4
C5 C4 H4 108.4
O5 C5 C6 107.55(17)
O5 C5 C4 112.42(17)
C6 C5 C4 109.37(17)
O5 C5 H5 109.1
C6 C5 H5 109.1
C4 C5 H5 109.1
O6 C6 C5 112.13(17)
O6 C6 H6A 109.2
C5 C6 H6A 109.2
O6 C6 H6B 109.2
C5 C6 H6B 109.2
H6A C6 H6B 107.9
O6 C7 O4 109.81(16)
O6 C7 C10 109.76(16)
O4 C7 C10 109.33(18)
O6 C7 H7 109.3
O4 C7 H7 109.3
C10 C7 H7 109.3
O1 C8 H8A 109.5
O1 C8 H8B 109.5
H8A C8 H8B 109.5
O1 C8 H8C 109.5
H8A C8 H8C 109.5
H8B C8 H8C 109.5
C11 C10 C15 118.8(2)
C11 C10 C7 121.41(19)
C15 C10 C7 119.8(2)
C10 C11 C12 120.9(2)
C10 C11 H11 119.5
C12 C11 H11 119.5
C13 C12 C11 120.3(3)
C13 C12 H12 119.9
C11 C12 H12 119.9
C14 C13 C12 119.7(3)
C14 C13 H13 120.2
C12 C13 H13 120.2
C13 C14 C15 120.4(2)
C13 C14 H14 119.8
C15 C14 H14 119.8
C14 C15 C10 119.9(2)
C14 C15 H15 120.0
C10 C15 H15 120.0

loop_
_geom_bond_atom_site_label_1
_geom_bond_atom_site_label_2
_geom_bond_distance
O1 C1 1.404(2)
O1 C8 1.423(3)
O4 C7 1.419(2)
O4 C4 1.433(2)
O5 C1 1.417(2)
O5 C5 1.448(3)
O6 C7 1.415(2)
O6 C6 1.432(3)
N2 N4 1.231(3)
N2 C2 1.480(3)
N3 N6 1.222(3)
N3 C3 1.487(3)
N4 N5 1.139(3)
N6 N7 1.135(3)
C1 C2 1.529(3)
C1 H1 1.0000
C2 C3 1.532(3)
C2 H2 1.0000
C3 C4 1.520(2)
C3 H3 1.0000
C4 C5 1.531(3)
C4 H4 1.0000
C5 C6 1.527(3)
C5 H5 1.0000
C6 H6A 0.9900
C6 H6B 0.9900
C7 C10 1.505(3)
C7 H7 1.0000
C8 H8A 0.9800
C8 H8B 0.9800
C8 H8C 0.9800
C10 C11 1.379(3)
C10 C15 1.396(3)
C11 C12 1.386(4)
C11 H11 0.9500
C12 C13 1.377(4)
C12 H12 0.9500
C13 C14 1.375(4)
C13 H13 0.9500
C14 C15 1.396(3)
C14 H14 0.9500
C15 H15 0.9500
